data_4024176
loop_
_publ_author_name
'Alexander O. Terent'ev'
'Maxim M. Platonov'
'Eduard J. Sonneveld'
'Rene Peschar'
'Vladimir V. Chernyshev'
'Zoya A. Starikova'
'Gennady I. Nikishin'

_publ_section_title
;
 New Preparation of 1,2,4,5,7,8-Hexaoxonanes
;
_journal_name_full 'Journal of Organic Chemistry'
_journal_page_first 7237
_journal_page_last 7243
_journal_paper_doi 10.1021/jo071072c
_journal_volume 72
_journal_year 2007
_chemical_formula_moiety 'C18 H30 O6, C H Cl3'
_chemical_formula_sum 'C19 H31 Cl3 O6'
_chemical_formula_weight 461.79
_chemical_name_systematic
; 
 ? 
;
_space_group_IT_number 9
_symmetry_cell_setting monoclinic
_symmetry_space_group_name_Hall 'C -2yc'
_symmetry_space_group_name_H-M 'C 1 c 1'
_atom_sites_solution_hydrogens geom
_atom_sites_solution_primary direct
_atom_sites_solution_secondary difmap
_audit_creation_method SHELXL-97
_cell_angle_alpha 90.00
_cell_angle_beta 92.542(7)
_cell_angle_gamma 90.00
_cell_formula_units_Z 4
_cell_length_a 14.640(6)
_cell_length_b 14.217(6)
_cell_length_c 10.196(4)
_cell_measurement_reflns_used 983
_cell_measurement_temperature 120(2)
_cell_measurement_theta_max 30.04
_cell_measurement_theta_min 2.78
_cell_volume 2120.2(14)
_computing_cell_refinement 'SAINTPlus (Bruker, 1998a)'
_computing_data_collection 'SMART (Bruker, 1998b)'
_computing_data_reduction 'SAINTPlus (Bruker, 1998a)'
_computing_molecular_graphics 'SHELXTL ver. 5.1 (Sheldrick, 1998b)'
_computing_publication_material 'SHELXTL ver. 5.1 (Sheldrick, 1998b)'
_computing_structure_refinement 'SHELXTL ver. 5.1 (Sheldrick, 1998b)'
_computing_structure_solution 'SHELXTL ver. 5.1 (Sheldrick, 1998b)'
_diffrn_ambient_temperature 120(2)
_diffrn_measured_fraction_theta_full 0.993
_diffrn_measured_fraction_theta_max 0.993
_diffrn_measurement_device_type 'Bruker SMART 1000 CCD area detector'
_diffrn_measurement_method 'phi and omega scans'
_diffrn_radiation_monochromator graphite
_diffrn_radiation_source 'fine-focus sealed tube'
_diffrn_radiation_type MoK\a
_diffrn_radiation_wavelength 0.71073
_diffrn_reflns_av_R_equivalents 0.0174
_diffrn_reflns_av_sigmaI/netI 0.0187
_diffrn_reflns_limit_h_max 20
_diffrn_reflns_limit_h_min -20
_diffrn_reflns_limit_k_max 19
_diffrn_reflns_limit_k_min -16
_diffrn_reflns_limit_l_max 14
_diffrn_reflns_limit_l_min -14
_diffrn_reflns_number 9769
_diffrn_reflns_theta_full 30.10
_diffrn_reflns_theta_max 30.10
_diffrn_reflns_theta_min 2.78
_exptl_absorpt_coefficient_mu 0.465
_exptl_absorpt_correction_T_max 0.862
_exptl_absorpt_correction_T_min 0.528
_exptl_absorpt_correction_type multi-scan
_exptl_absorpt_process_details 'SADABS (Sheldrick, 1998a)'
_exptl_crystal_colour colorless
_exptl_crystal_density_diffrn 1.447
_exptl_crystal_density_method 'not measured'
_exptl_crystal_description prism
_exptl_crystal_F_000 976
_exptl_crystal_size_max 0.30
_exptl_crystal_size_mid 0.45
_exptl_crystal_size_min 0.50
_refine_diff_density_max 0.694
_refine_diff_density_min -0.190
_refine_diff_density_rms 0.062
_refine_ls_abs_structure_details 'Flack H D (1983), Acta Cryst. A39, 876-881'
_refine_ls_abs_structure_Flack -0.03(3)
_refine_ls_extinction_method none
_refine_ls_goodness_of_fit_ref 1.009
_refine_ls_hydrogen_treatment constr
_refine_ls_matrix_type full
_refine_ls_number_parameters 253
_refine_ls_number_reflns 5430
_refine_ls_number_restraints 2
_refine_ls_restrained_S_all 1.009
_refine_ls_R_factor_all 0.0338
_refine_ls_R_factor_gt 0.0320
_refine_ls_shift/su_max 0.001
_refine_ls_shift/su_mean 0.000
_refine_ls_structure_factor_coef Fsqd
_refine_ls_weighting_details 'calc w=1/[\s^2^(Fo^2^)+(0.0714P)^2^+0.0502P] where P=(Fo^2^+2Fc^2^)/3'
_refine_ls_weighting_scheme calc
_refine_ls_wR_factor_gt 0.0856
_refine_ls_wR_factor_ref 0.0871
_reflns_number_gt 5088
_reflns_number_total 5430
_reflns_threshold_expression I>2\s(I)
_cod_data_source_file jo071072c-File007.cif
_cod_data_source_block za
_cod_depositor_comments
;
The following automatic conversions were performed:
'_symmetry_cell_setting' value 'Monoclinic' changed to 'monoclinic'
according to '/home/saulius/struct/CIF-dictionaries/cif_core.dic'
dictionary named 'cif_core.dic' version 2.4.1 from 2010-06-29.

Automatic conversion script
Id: cif_fix_enum 1527 2010-12-29 10:47:43Z saulius 
;
_cod_original_sg_symbol_H-M 'C c'
_cod_database_code 4024176

loop_
_symmetry_equiv_pos_as_xyz
'x, y, z'
'x, -y, z+1/2'
'x+1/2, y+1/2, z'
'x+1/2, -y+1/2, z+1/2'

loop_
_atom_site_label
_atom_site_type_symbol
_atom_site_fract_x
_atom_site_fract_y
_atom_site_fract_z
_atom_site_U_iso_or_equiv
_atom_site_adp_type
_atom_site_occupancy
_atom_site_symmetry_multiplicity
_atom_site_calc_flag
_atom_site_refinement_flags
_atom_site_disorder_assembly
_atom_site_disorder_group
O1 O -0.91265(7) -0.25852(8) -0.80009(11) 0.01631(19) Uani 1 1 d . . .
O2 O -0.83836(7) -0.32415(8) -0.82865(11) 0.0166(2) Uani 1 1 d . . .
O3 O -0.81295(7) -0.34121(7) -0.60063(11) 0.0165(2) Uani 1 1 d . . .
O4 O -0.72862(7) -0.28555(8) -0.60937(11) 0.0168(2) Uani 1 1 d . . .
O5 O -0.82141(7) -0.15041(8) -0.61750(11) 0.01637(19) Uani 1 1 d . . .
O6 O -0.80277(7) -0.14020(8) -0.75735(11) 0.0168(2) Uani 1 1 d . . .
C1 C -0.82686(9) -0.38788(10) -0.72299(14) 0.0155(2) Uani 1 1 d . . .
C2 C -0.91094(9) -0.44907(10) -0.70408(15) 0.0175(3) Uani 1 1 d . . .
H2A H -0.9320 -0.4746 -0.7883 0.021 Uiso 1 1 calc R . .
H2B H -0.9596 -0.4104 -0.6714 0.021 Uiso 1 1 calc R . .
C3 C -0.89089(10) -0.53016(11) -0.60786(16) 0.0207(3) Uani 1 1 d . . .
H3A H -0.8806 -0.5049 -0.5201 0.025 Uiso 1 1 calc R . .
H3B H -0.9437 -0.5714 -0.6071 0.025 Uiso 1 1 calc R . .
C4 C -0.80702(11) -0.58725(11) -0.64464(18) 0.0226(3) Uani 1 1 d . . .
H4A H -0.7932 -0.6339 -0.5772 0.027 Uiso 1 1 calc R . .
H4B H -0.8203 -0.6201 -0.7267 0.027 Uiso 1 1 calc R . .
C5 C -0.72412(10) -0.52322(11) -0.65909(16) 0.0198(3) Uani 1 1 d . . .
H5A H -0.7075 -0.4947 -0.5750 0.024 Uiso 1 1 calc R . .
H5B H -0.6726 -0.5604 -0.6859 0.024 Uiso 1 1 calc R . .
C6 C -0.74465(9) -0.44631(11) -0.76033(15) 0.0173(3) Uani 1 1 d . . .
H6A H -0.7570 -0.4747 -0.8458 0.021 Uiso 1 1 calc R . .
H6B H -0.6917 -0.4058 -0.7661 0.021 Uiso 1 1 calc R . .
C7 C -0.74385(9) -0.19499(10) -0.55674(15) 0.0153(2) Uani 1 1 d . . .
C8 C -0.76485(9) -0.19702(11) -0.41184(15) 0.0177(3) Uani 1 1 d . . .
H8A H -0.7206 -0.2369 -0.3651 0.021 Uiso 1 1 calc R . .
H8B H -0.8250 -0.2241 -0.4022 0.021 Uiso 1 1 calc R . .
C9 C -0.76218(10) -0.09868(11) -0.35069(17) 0.0206(3) Uani 1 1 d . . .
H9A H -0.7681 -0.1041 -0.2566 0.025 Uiso 1 1 calc R . .
H9B H -0.8137 -0.0624 -0.3860 0.025 Uiso 1 1 calc R . .
C10 C -0.67341(11) -0.04632(12) -0.37733(17) 0.0228(3) Uani 1 1 d . . .
H10A H -0.6771 0.0175 -0.3444 0.027 Uiso 1 1 calc R . .
H10B H -0.6225 -0.0773 -0.3311 0.027 Uiso 1 1 calc R . .
C11 C -0.65681(10) -0.04409(11) -0.52434(16) 0.0198(3) Uani 1 1 d . . .
H11A H -0.7050 -0.0082 -0.5696 0.024 Uiso 1 1 calc R . .
H11B H -0.5991 -0.0130 -0.5385 0.024 Uiso 1 1 calc R . .
C12 C -0.65477(9) -0.14332(11) -0.58083(16) 0.0174(3) Uani 1 1 d . . .
H12A H -0.6038 -0.1778 -0.5402 0.021 Uiso 1 1 calc R . .
H12B H -0.6459 -0.1401 -0.6744 0.021 Uiso 1 1 calc R . .
C13 C -0.88183(9) -0.16692(10) -0.83319(15) 0.0153(2) Uani 1 1 d . . .
C14 C -0.96375(9) -0.10375(10) -0.80984(15) 0.0178(3) Uani 1 1 d . . .
H14A H -0.9450 -0.0384 -0.8143 0.021 Uiso 1 1 calc R . .
H14B H -0.9850 -0.1153 -0.7225 0.021 Uiso 1 1 calc R . .
C15 C -1.04245(9) -0.12133(12) -0.91125(16) 0.0206(3) Uani 1 1 d . . .
H15A H -1.0685 -0.1829 -0.8961 0.025 Uiso 1 1 calc R . .
H15B H -1.0899 -0.0748 -0.8999 0.025 Uiso 1 1 calc R . .
C16 C -1.01084(10) -0.11637(12) -1.05239(17) 0.0226(3) Uani 1 1 d . . .
H16A H -1.0610 -0.1337 -1.1129 0.027 Uiso 1 1 calc R . .
H16B H -0.9929 -0.0524 -1.0721 0.027 Uiso 1 1 calc R . .
C17 C -0.93000(10) -0.18259(12) -1.07078(16) 0.0204(3) Uani 1 1 d . . .
H17A H -0.9495 -0.2471 -1.0585 0.024 Uiso 1 1 calc R . .
H17B H -0.9095 -0.1765 -1.1596 0.024 Uiso 1 1 calc R . .
C18 C -0.85123(9) -0.16025(11) -0.97375(15) 0.0170(3) Uani 1 1 d . . .
H18A H -0.8289 -0.0973 -0.9900 0.020 Uiso 1 1 calc R . .
H18B H -0.8016 -0.2041 -0.9859 0.020 Uiso 1 1 calc R . .
C1S C -1.01558(9) -0.25008(12) -0.50597(15) 0.0190(3) Uani 1 1 d . . .
Cl1 Cl -1.02519(3) -0.13843(3) -0.43274(4) 0.02854(9) Uani 1 1 d . . .
Cl2 Cl -1.00134(3) -0.33766(3) -0.38493(4) 0.02856(9) Uani 1 1 d . . .
Cl3 Cl -1.11290(3) -0.27389(3) -0.60800(4) 0.02847(10) Uani 1 1 d . . .
H1S H -0.9613 -0.2438 -0.5570 0.043 Uiso 1 1 d R . .

loop_
_atom_site_aniso_label
_atom_site_aniso_U_11
_atom_site_aniso_U_22
_atom_site_aniso_U_33
_atom_site_aniso_U_23
_atom_site_aniso_U_13
_atom_site_aniso_U_12
O1 0.0136(4) 0.0129(4) 0.0227(5) 0.0019(4) 0.0026(4) 0.0020(3)
O2 0.0169(4) 0.0135(5) 0.0196(5) 0.0006(4) 0.0036(4) 0.0037(4)
O3 0.0147(4) 0.0147(4) 0.0202(5) -0.0026(4) 0.0026(4) -0.0035(3)
O4 0.0119(4) 0.0147(4) 0.0240(5) -0.0023(4) 0.0016(4) -0.0015(3)
O5 0.0140(4) 0.0199(5) 0.0151(5) 0.0010(4) 0.0002(4) 0.0019(4)
O6 0.0143(4) 0.0199(5) 0.0163(5) 0.0017(4) 0.0013(4) -0.0024(4)
C1 0.0164(5) 0.0129(6) 0.0171(6) 0.0002(5) 0.0019(5) 0.0002(4)
C2 0.0153(5) 0.0156(6) 0.0218(7) -0.0009(5) 0.0013(5) -0.0011(5)
C3 0.0193(6) 0.0169(6) 0.0263(8) 0.0030(6) 0.0039(5) -0.0001(5)
C4 0.0220(6) 0.0159(6) 0.0302(8) 0.0009(6) 0.0034(6) 0.0013(5)
C5 0.0183(6) 0.0186(6) 0.0225(7) 0.0010(6) 0.0013(5) 0.0022(5)
C6 0.0165(5) 0.0156(6) 0.0201(6) -0.0005(5) 0.0026(5) 0.0011(5)
C7 0.0132(5) 0.0134(6) 0.0190(6) -0.0014(5) -0.0008(5) 0.0012(4)
C8 0.0167(5) 0.0170(6) 0.0194(6) 0.0007(5) -0.0008(5) -0.0005(5)
C9 0.0188(6) 0.0193(7) 0.0239(7) -0.0035(6) 0.0034(5) -0.0021(5)
C10 0.0214(6) 0.0218(7) 0.0253(8) -0.0038(6) 0.0012(6) -0.0044(5)
C11 0.0171(6) 0.0168(6) 0.0257(7) -0.0006(6) 0.0021(5) -0.0007(5)
C12 0.0130(5) 0.0170(6) 0.0224(7) -0.0018(5) 0.0019(5) -0.0005(4)
C13 0.0137(5) 0.0136(6) 0.0186(6) 0.0014(5) -0.0010(5) -0.0014(4)
C14 0.0174(5) 0.0148(6) 0.0212(7) 0.0004(5) 0.0009(5) 0.0021(5)
C15 0.0162(6) 0.0233(7) 0.0223(7) 0.0010(6) -0.0003(5) 0.0015(5)
C16 0.0200(6) 0.0251(7) 0.0224(7) 0.0021(6) -0.0009(5) 0.0029(6)
C17 0.0182(6) 0.0217(7) 0.0215(7) 0.0000(6) 0.0018(5) -0.0016(5)
C18 0.0151(5) 0.0170(6) 0.0190(6) 0.0012(5) 0.0022(5) -0.0011(5)
C1S 0.0169(5) 0.0184(7) 0.0219(7) -0.0009(6) 0.0019(5) 0.0000(5)
Cl1 0.03186(18) 0.02088(18) 0.0331(2) -0.00543(16) 0.00331(15) 0.00082(15)
Cl2 0.03010(18) 0.02534(19) 0.0302(2) 0.00782(16) 0.00125(14) 0.00022(15)
Cl3 0.02100(15) 0.0318(2) 0.0321(2) -0.00214(17) -0.00449(13) -0.00144(14)

loop_
_atom_type_symbol
_atom_type_description
_atom_type_scat_dispersion_real
_atom_type_scat_dispersion_imag
_atom_type_scat_source
C C 0.0033 0.0016 'International Tables Vol C Tables 4.2.6.8 and 6.1.1.4'
H H 0.0000 0.0000 'International Tables Vol C Tables 4.2.6.8 and 6.1.1.4'
O O 0.0106 0.0060 'International Tables Vol C Tables 4.2.6.8 and 6.1.1.4'
Cl Cl 0.1484 0.1585 'International Tables Vol C Tables 4.2.6.8 and 6.1.1.4'

loop_
_geom_angle_atom_site_label_1
_geom_angle_atom_site_label_2
_geom_angle_atom_site_label_3
_geom_angle
_geom_angle_site_symmetry_1
_geom_angle_site_symmetry_3
_geom_angle_publ_flag
C13 O1 O2 106.75(10) . . ?
C1 O2 O1 108.66(10) . . ?
C1 O3 O4 106.61(10) . . ?
C7 O4 O3 108.61(10) . . ?
C7 O5 O6 106.75(10) . . ?
C13 O6 O5 108.72(10) . . ?
O2 C1 O3 112.22(12) . . ?
O2 C1 C6 103.17(11) . . ?
O3 C1 C6 112.96(12) . . ?
O2 C1 C2 113.11(12) . . ?
O3 C1 C2 103.91(11) . . ?
C6 C1 C2 111.78(12) . . ?
C1 C2 C3 112.13(12) . . ?
C1 C2 H2A 109.2 . . ?
C3 C2 H2A 109.2 . . ?
C1 C2 H2B 109.2 . . ?
C3 C2 H2B 109.2 . . ?
H2A C2 H2B 107.9 . . ?
C4 C3 C2 111.98(12) . . ?
C4 C3 H3A 109.2 . . ?
C2 C3 H3A 109.2 . . ?
C4 C3 H3B 109.2 . . ?
C2 C3 H3B 109.2 . . ?
H3A C3 H3B 107.9 . . ?
C5 C4 C3 110.87(13) . . ?
C5 C4 H4A 109.5 . . ?
C3 C4 H4A 109.5 . . ?
C5 C4 H4B 109.5 . . ?
C3 C4 H4B 109.5 . . ?
H4A C4 H4B 108.1 . . ?
C6 C5 C4 111.02(13) . . ?
C6 C5 H5A 109.4 . . ?
C4 C5 H5A 109.4 . . ?
C6 C5 H5B 109.4 . . ?
C4 C5 H5B 109.4 . . ?
H5A C5 H5B 108.0 . . ?
C5 C6 C1 110.85(12) . . ?
C5 C6 H6A 109.5 . . ?
C1 C6 H6A 109.5 . . ?
C5 C6 H6B 109.5 . . ?
C1 C6 H6B 109.5 . . ?
H6A C6 H6B 108.1 . . ?
O4 C7 O5 112.15(12) . . ?
O4 C7 C8 113.10(12) . . ?
O5 C7 C8 103.90(11) . . ?
O4 C7 C12 103.09(11) . . ?
O5 C7 C12 112.82(12) . . ?
C8 C7 C12 112.09(12) . . ?
C7 C8 C9 112.05(12) . . ?
C7 C8 H8A 109.2 . . ?
C9 C8 H8A 109.2 . . ?
C7 C8 H8B 109.2 . . ?
C9 C8 H8B 109.2 . . ?
H8A C8 H8B 107.9 . . ?
C8 C9 C10 112.21(12) . . ?
C8 C9 H9A 109.2 . . ?
C10 C9 H9A 109.2 . . ?
C8 C9 H9B 109.2 . . ?
C10 C9 H9B 109.2 . . ?
H9A C9 H9B 107.9 . . ?
C11 C10 C9 110.90(13) . . ?
C11 C10 H10A 109.5 . . ?
C9 C10 H10A 109.5 . . ?
C11 C10 H10B 109.5 . . ?
C9 C10 H10B 109.5 . . ?
H10A C10 H10B 108.0 . . ?
C12 C11 C10 110.96(13) . . ?
C12 C11 H11A 109.4 . . ?
C10 C11 H11A 109.4 . . ?
C12 C11 H11B 109.4 . . ?
C10 C11 H11B 109.4 . . ?
H11A C11 H11B 108.0 . . ?
C11 C12 C7 110.69(11) . . ?
C11 C12 H12A 109.5 . . ?
C7 C12 H12A 109.5 . . ?
C11 C12 H12B 109.5 . . ?
C7 C12 H12B 109.5 . . ?
H12A C12 H12B 108.1 . . ?
O6 C13 O1 112.09(12) . . ?
O6 C13 C18 103.29(11) . . ?
O1 C13 C18 112.93(12) . . ?
O6 C13 C14 112.72(12) . . ?
O1 C13 C14 104.00(11) . . ?
C18 C13 C14 112.10(12) . . ?
C13 C14 C15 111.78(13) . . ?
C13 C14 H14A 109.3 . . ?
C15 C14 H14A 109.3 . . ?
C13 C14 H14B 109.3 . . ?
C15 C14 H14B 109.3 . . ?
H14A C14 H14B 107.9 . . ?
C16 C15 C14 112.10(12) . . ?
C16 C15 H15A 109.2 . . ?
C14 C15 H15A 109.2 . . ?
C16 C15 H15B 109.2 . . ?
C14 C15 H15B 109.2 . . ?
H15A C15 H15B 107.9 . . ?
C17 C16 C15 110.74(13) . . ?
C17 C16 H16A 109.5 . . ?
C15 C16 H16A 109.5 . . ?
C17 C16 H16B 109.5 . . ?
C15 C16 H16B 109.5 . . ?
H16A C16 H16B 108.1 . . ?
C18 C17 C16 111.12(14) . . ?
C18 C17 H17A 109.4 . . ?
C16 C17 H17A 109.4 . . ?
C18 C17 H17B 109.4 . . ?
C16 C17 H17B 109.4 . . ?
H17A C17 H17B 108.0 . . ?
C17 C18 C13 110.68(12) . . ?
C17 C18 H18A 109.5 . . ?
C13 C18 H18A 109.5 . . ?
C17 C18 H18B 109.5 . . ?
C13 C18 H18B 109.5 . . ?
H18A C18 H18B 108.1 . . ?
Cl2 C1S Cl3 110.27(9) . . ?
Cl2 C1S Cl1 110.46(9) . . ?
Cl3 C1S Cl1 110.25(8) . . ?
Cl2 C1S H1S 111.5 . . ?
Cl3 C1S H1S 111.1 . . ?
Cl1 C1S H1S 103.1 . . ?

loop_
_geom_bond_atom_site_label_1
_geom_bond_atom_site_label_2
_geom_bond_distance
_geom_bond_site_symmetry_2
_geom_bond_publ_flag
O1 C13 1.4237(17) . ?
O1 O2 1.4719(14) . ?
O2 C1 1.4121(19) . ?
O3 C1 1.4198(19) . ?
O3 O4 1.4724(15) . ?
O4 C7 1.4163(18) . ?
O5 C7 1.4186(17) . ?
O5 O6 1.4708(16) . ?
O6 C13 1.4152(18) . ?
C1 C6 1.5245(19) . ?
C1 C2 1.5265(19) . ?
C2 C3 1.534(2) . ?
C2 H2A 0.9700 . ?
C2 H2B 0.9700 . ?
C3 C4 1.532(2) . ?
C3 H3A 0.9700 . ?
C3 H3B 0.9700 . ?
C4 C5 1.529(2) . ?
C4 H4A 0.9700 . ?
C4 H4B 0.9700 . ?
C5 C6 1.524(2) . ?
C5 H5A 0.9700 . ?
C5 H5B 0.9700 . ?
C6 H6A 0.9700 . ?
C6 H6B 0.9700 . ?
C7 C8 1.523(2) . ?
C7 C12 1.526(2) . ?
C8 C9 1.531(2) . ?
C8 H8A 0.9700 . ?
C8 H8B 0.9700 . ?
C9 C10 1.532(2) . ?
C9 H9A 0.9700 . ?
C9 H9B 0.9700 . ?
C10 C11 1.529(2) . ?
C10 H10A 0.9700 . ?
C10 H10B 0.9700 . ?
C11 C12 1.525(2) . ?
C11 H11A 0.9700 . ?
C11 H11B 0.9700 . ?
C12 H12A 0.9700 . ?
C12 H12B 0.9700 . ?
C13 C18 1.523(2) . ?
C13 C14 1.5254(19) . ?
C14 C15 1.534(2) . ?
C14 H14A 0.9700 . ?
C14 H14B 0.9700 . ?
C15 C16 1.533(2) . ?
C15 H15A 0.9700 . ?
C15 H15B 0.9700 . ?
C16 C17 1.530(2) . ?
C16 H16A 0.9700 . ?
C16 H16B 0.9700 . ?
C17 C18 1.519(2) . ?
C17 H17A 0.9700 . ?
C17 H17B 0.9700 . ?
C18 H18A 0.9700 . ?
C18 H18B 0.9700 . ?
C1S Cl2 1.7590(17) . ?
C1S Cl3 1.7594(16) . ?
C1S Cl1 1.7624(18) . ?
C1S H1S 0.9724 . ?

loop_
_geom_torsion_atom_site_label_1
_geom_torsion_atom_site_label_2
_geom_torsion_atom_site_label_3
_geom_torsion_atom_site_label_4
_geom_torsion
_geom_torsion_site_symmetry_1
_geom_torsion_site_symmetry_2
_geom_torsion_site_symmetry_3
_geom_torsion_site_symmetry_4
_geom_torsion_publ_flag
C13 O1 O2 C1 135.52(12) . . . . ?
C1 O3 O4 C7 135.50(12) . . . . ?
C7 O5 O6 C13 135.39(12) . . . . ?
O1 O2 C1 O3 -54.23(14) . . . . ?
O1 O2 C1 C6 -176.12(10) . . . . ?
O1 O2 C1 C2 62.94(14) . . . . ?
O4 O3 C1 O2 -61.21(13) . . . . ?
O4 O3 C1 C6 54.92(14) . . . . ?
O4 O3 C1 C2 176.25(10) . . . . ?
O2 C1 C2 C3 168.70(12) . . . . ?
O3 C1 C2 C3 -69.34(15) . . . . ?
C6 C1 C2 C3 52.78(16) . . . . ?
C1 C2 C3 C4 -51.95(17) . . . . ?
C2 C3 C4 C5 53.77(18) . . . . ?
C3 C4 C5 C6 -56.77(18) . . . . ?
C4 C5 C6 C1 57.72(17) . . . . ?
O2 C1 C6 C5 -177.43(12) . . . . ?
O3 C1 C6 C5 61.17(16) . . . . ?
C2 C1 C6 C5 -55.59(17) . . . . ?
O3 O4 C7 O5 -54.42(14) . . . . ?
O3 O4 C7 C8 62.69(14) . . . . ?
O3 O4 C7 C12 -176.06(11) . . . . ?
O6 O5 C7 O4 -61.33(13) . . . . ?
O6 O5 C7 C8 176.18(10) . . . . ?
O6 O5 C7 C12 54.55(14) . . . . ?
O4 C7 C8 C9 168.62(12) . . . . ?
O5 C7 C8 C9 -69.52(14) . . . . ?
C12 C7 C8 C9 52.59(15) . . . . ?
C7 C8 C9 C10 -51.65(17) . . . . ?
C8 C9 C10 C11 53.63(18) . . . . ?
C9 C10 C11 C12 -56.69(17) . . . . ?
C10 C11 C12 C7 57.59(16) . . . . ?
O4 C7 C12 C11 -177.52(12) . . . . ?
O5 C7 C12 C11 61.30(17) . . . . ?
C8 C7 C12 C11 -55.57(16) . . . . ?
O5 O6 C13 O1 -54.06(14) . . . . ?
O5 O6 C13 C18 -175.92(10) . . . . ?
O5 O6 C13 C14 62.88(14) . . . . ?
O2 O1 C13 O6 -61.47(14) . . . . ?
O2 O1 C13 C18 54.70(14) . . . . ?
O2 O1 C13 C14 176.46(11) . . . . ?
O6 C13 C14 C15 168.85(12) . . . . ?
O1 C13 C14 C15 -69.51(15) . . . . ?
C18 C13 C14 C15 52.81(16) . . . . ?
C13 C14 C15 C16 -51.86(17) . . . . ?
C14 C15 C16 C17 53.75(18) . . . . ?
C15 C16 C17 C18 -56.83(18) . . . . ?
C16 C17 C18 C13 57.76(17) . . . . ?
O6 C13 C18 C17 -177.40(12) . . . . ?
O1 C13 C18 C17 61.30(15) . . . . ?
C14 C13 C18 C17 -55.79(16) . . . . ?

loop_
_cod_related_entry_id
_cod_related_entry_database
_cod_related_entry_code
1 ChemSpider 30658846
